data_2218624
loop_
_publ_author_name
'Koch, Pierre'
'B\"auerlein, Christiane'
'Schollmeyer, Dieter'
'Laufer, Stefan'

_publ_section_title
;Methyl
 4-[5-(4-fluorophenyl)-4-(pyridin-4-yl)-1<i>H</i>-imidazol-2-ylsulfanyl]butanoate
;
_journal_coeditor_code BX2140
_journal_issue 7
_journal_name_full 'Acta Crystallographica Section E'
_journal_page_first o1183
_journal_page_last o1184
_journal_paper_doi 10.1107/S1600536808016000
_journal_volume 64
_journal_year 2008
_chemical_formula_iupac 'C19 H18 F N3 O2 S'
_chemical_formula_moiety 'C19 H18 F N3 O2 S'
_chemical_formula_sum 'C19 H18 F N3 O2 S'
_chemical_formula_weight 371.42
_chemical_name_systematic
;Methyl
4-[5-(4-fluorophenyl)-4-(pyridin-4-yl)-1<i>H</i>-imidazol-2-ylsulfanyl]butanoate
;
_space_group_IT_number 29
_symmetry_cell_setting orthorhombic
_symmetry_space_group_name_Hall 'P 2c -2ac'
_symmetry_space_group_name_H-M 'P c a 21'
_atom_sites_solution_hydrogens geom
_atom_sites_solution_primary direct
_atom_sites_solution_secondary difmap
_audit_creation_method SHELXL-97
_cell_angle_alpha 90.00
_cell_angle_beta 90.00
_cell_angle_gamma 90.00
_cell_formula_units_Z 4
_cell_length_a 18.494(4)
_cell_length_b 12.4367(10)
_cell_length_c 7.5255(5)
_cell_measurement_reflns_used 25
_cell_measurement_temperature 193(2)
_cell_measurement_theta_max 44
_cell_measurement_theta_min 31
_cell_volume 1730.9(4)
_computing_cell_refinement 'CAD-4 Software (Enraf--Nonius, 1989)'
_computing_data_collection 'CAD-4 Software (Enraf--Nonius, 1989)'
_computing_data_reduction 'CORINC (Dr\"ager & Gattow, 1971)'
_computing_molecular_graphics 'PLATON (Spek, 2003)'
_computing_publication_material 'PLATON (Spek, 2003)'
_computing_structure_refinement 'SHELXL97 (Sheldrick, 2008)'
_computing_structure_solution 'SIR97 (Altomare <i>et al.</i>,  1999)'
_diffrn_ambient_temperature 193(2)
_diffrn_measured_fraction_theta_full 0.999
_diffrn_measured_fraction_theta_max 0.999
_diffrn_measurement_device \k-geometry
_diffrn_measurement_device_type 'Enraf--Nonius CAD-4'
_diffrn_measurement_method \w/2\q
_diffrn_radiation_monochromator graphite
_diffrn_radiation_type CuK\a
_diffrn_radiation_wavelength 1.54178
_diffrn_reflns_av_R_equivalents 0.0505
_diffrn_reflns_av_sigmaI/netI 0.0375
_diffrn_reflns_limit_h_max 22
_diffrn_reflns_limit_h_min -22
_diffrn_reflns_limit_k_max 15
_diffrn_reflns_limit_k_min -15
_diffrn_reflns_limit_l_max 9
_diffrn_reflns_limit_l_min -7
_diffrn_reflns_number 3363
_diffrn_reflns_theta_full 70.02
_diffrn_reflns_theta_max 70.02
_diffrn_reflns_theta_min 3.55
_diffrn_standards_decay_% 5
_diffrn_standards_interval_time 60
_diffrn_standards_number 3
_exptl_absorpt_coefficient_mu 1.922
_exptl_absorpt_correction_T_max 0.85
_exptl_absorpt_correction_T_min 0.61
_exptl_absorpt_correction_type gaussian
_exptl_absorpt_process_details '(PLATON; Spek, 2003)'
_exptl_crystal_colour colourless
_exptl_crystal_density_diffrn 1.425
_exptl_crystal_density_method 'not measured'
_exptl_crystal_description needle
_exptl_crystal_F_000 776
_exptl_crystal_size_max 0.55
_exptl_crystal_size_mid 0.12
_exptl_crystal_size_min 0.09
_refine_diff_density_max 1.144
_refine_diff_density_min -0.596
_refine_ls_abs_structure_details 'Flack (1983), 1307 Friedel pairs'
_refine_ls_abs_structure_Flack -0.02(3)
_refine_ls_extinction_method none
_refine_ls_goodness_of_fit_ref 1.139
_refine_ls_hydrogen_treatment constr
_refine_ls_matrix_type full
_refine_ls_number_parameters 236
_refine_ls_number_reflns 3086
_refine_ls_number_restraints 1
_refine_ls_restrained_S_all 1.139
_refine_ls_R_factor_all 0.0804
_refine_ls_R_factor_gt 0.0758
_refine_ls_shift/su_max 0.000
_refine_ls_shift/su_mean 0.000
_refine_ls_structure_factor_coef Fsqd
_refine_ls_weighting_details 'calc w=1/[\s^2^(Fo^2^)+(0.1374P)^2^] where P=(Fo^2^+2Fc^2^)/3'
_refine_ls_weighting_scheme calc
_refine_ls_wR_factor_obs 0.1832
_refine_ls_wR_factor_ref 0.1882
_reflns_number_gt 2869
_reflns_number_total 3086
_reflns_threshold_expression I>2\s(I)
_cod_data_source_file bx2140.cif
_cod_data_source_block I
_cod_database_code 2218624
_cod_database_fobs_code 2218624

loop_
_symmetry_equiv_pos_as_xyz
'x, y, z'
'-x, -y, z+1/2'
'-x+1/2, y, z+1/2'
'x+1/2, -y, z'

loop_
_atom_site_type_symbol
_atom_site_label
_atom_site_fract_x
_atom_site_fract_y
_atom_site_fract_z
_atom_site_U_iso_or_equiv
_atom_site_adp_type
_atom_site_calc_flag
_atom_site_refinement_flags
_atom_site_occupancy
C C1 0.3643(2) 0.3750(3) 0.3172(5) 0.0204(8) Uani d . 1
N N2 0.29502(16) 0.3630(3) 0.3227(4) 0.0203(7) Uani d . 1
C C3 0.26668(19) 0.4629(3) 0.2819(5) 0.0179(7) Uani d . 1
C C4 0.32215(19) 0.5351(3) 0.2524(5) 0.0183(8) Uani d . 1
N N5 0.38455(15) 0.4764(2) 0.2738(4) 0.0173(6) Uani d . 1
H H5 0.4314 0.4967 0.2711 0.021 Uiso d R 1
S S6 0.42920(5) 0.27420(8) 0.35250(18) 0.0298(3) Uani d . 1
C C7 0.3694(2) 0.1589(3) 0.3710(7) 0.0300(9) Uani d . 1
H H7A 0.3312 0.1650 0.2796 0.036 Uiso calc R 1
H H7B 0.3975 0.0929 0.3456 0.036 Uiso calc R 1
C C8 0.3338(2) 0.1474(4) 0.5527(8) 0.0371(12) Uani d . 1
H H8A 0.2967 0.0901 0.5463 0.044 Uiso calc R 1
H H8B 0.3089 0.2155 0.5825 0.044 Uiso calc R 1
C C9 0.3870(3) 0.1202(4) 0.7011(8) 0.0451(13) Uani d . 1
H H9A 0.4239 0.1778 0.7061 0.054 Uiso calc R 1
H H9B 0.3604 0.1214 0.8153 0.054 Uiso calc R 1
C C10 0.4252(2) 0.0150(4) 0.6867(7) 0.0360(11) Uani d . 1
O O11 0.4808(2) -0.0057(4) 0.7602(7) 0.0621(12) Uani d . 1
O O12 0.38975(17) -0.0571(2) 0.5875(5) 0.0368(8) Uani d . 1
C C13 0.4252(3) -0.1576(4) 0.5589(7) 0.0413(12) Uani d . 1
H H13A 0.4738 -0.1447 0.5115 0.062 Uiso calc R 1
H H13B 0.3973 -0.2004 0.4737 0.062 Uiso calc R 1
H H13C 0.4288 -0.1965 0.6717 0.062 Uiso calc R 1
C C14 0.1875(2) 0.4721(3) 0.2746(5) 0.0189(7) Uani d . 1
C C15 0.14573(19) 0.3934(3) 0.3609(6) 0.0225(7) Uani d . 1
H H15 0.1684 0.3374 0.4260 0.027 Uiso calc R 1
C C16 0.07186(19) 0.3987(3) 0.3501(7) 0.0267(8) Uani d . 1
H H16 0.0447 0.3439 0.4076 0.032 Uiso calc R 1
N N17 0.03515(16) 0.4759(3) 0.2637(6) 0.0270(8) Uani d . 1
C C18 0.0753(2) 0.5502(3) 0.1816(6) 0.0244(9) Uani d . 1
H H18 0.0509 0.6056 0.1186 0.029 Uiso calc R 1
C C19 0.14979(19) 0.5514(3) 0.1825(5) 0.0201(7) Uani d . 1
H H19 0.1753 0.6061 0.1207 0.024 Uiso calc R 1
C C20 0.32620(18) 0.6506(3) 0.2109(5) 0.0185(8) Uani d . 1
C C21 0.2750(2) 0.7236(3) 0.2741(6) 0.0217(8) Uani d . 1
H H21 0.2373 0.6988 0.3493 0.026 Uiso calc R 1
C C22 0.2782(2) 0.8313(3) 0.2294(6) 0.0261(9) Uani d . 1
H H22 0.2423 0.8801 0.2704 0.031 Uiso calc R 1
C C23 0.3342(2) 0.8664(3) 0.1244(6) 0.0274(9) Uani d . 1
C C24 0.3875(2) 0.7984(4) 0.0657(6) 0.0267(9) Uani d . 1
H H24 0.4265 0.8252 -0.0032 0.032 Uiso calc R 1
C C25 0.38349(19) 0.6910(3) 0.1081(6) 0.0220(8) Uani d . 1
H H25 0.4201 0.6434 0.0672 0.026 Uiso calc R 1
F F26 0.33578(16) 0.9714(2) 0.0773(4) 0.0405(7) Uani d . 1

loop_
_atom_site_aniso_label
_atom_site_aniso_U_11
_atom_site_aniso_U_22
_atom_site_aniso_U_33
_atom_site_aniso_U_12
_atom_site_aniso_U_13
_atom_site_aniso_U_23
C1 0.0269(17) 0.0264(18) 0.008(2) 0.0036(14) -0.0006(13) 0.0032(14)
N2 0.0239(14) 0.0260(15) 0.0110(19) 0.0029(11) 0.0001(12) -0.0007(12)
C3 0.0263(18) 0.0242(17) 0.0031(17) 0.0023(13) 0.0009(14) -0.0015(14)
C4 0.0211(16) 0.032(2) 0.0019(18) 0.0020(14) 0.0004(13) -0.0021(14)
N5 0.0177(13) 0.0271(16) 0.0072(15) 0.0012(11) -0.0002(12) -0.0022(12)
S6 0.0229(5) 0.0303(5) 0.0362(7) 0.0068(3) 0.0024(4) 0.0086(4)
C7 0.037(2) 0.0238(18) 0.029(3) 0.0044(15) -0.005(2) 0.0005(17)
C8 0.039(2) 0.033(2) 0.039(3) 0.0064(18) 0.011(2) 0.013(2)
C9 0.078(4) 0.033(2) 0.024(3) 0.004(2) 0.005(3) 0.002(2)
C10 0.045(3) 0.037(2) 0.026(3) -0.0026(18) 0.002(2) 0.004(2)
O11 0.059(2) 0.061(2) 0.067(3) 0.009(2) -0.027(2) -0.019(2)
O12 0.0440(17) 0.0313(16) 0.035(2) 0.0030(12) -0.0122(15) 0.0029(15)
C13 0.060(3) 0.035(2) 0.029(3) 0.008(2) -0.014(2) 0.002(2)
C14 0.0255(17) 0.0277(17) 0.0036(17) -0.0002(14) 0.0021(14) -0.0047(14)
C15 0.0294(17) 0.0239(16) 0.014(2) 0.0004(14) 0.0036(18) -0.0007(15)
C16 0.0281(18) 0.0265(18) 0.025(2) -0.0021(14) 0.0060(18) -0.0044(19)
N17 0.0193(14) 0.0349(18) 0.027(2) -0.0003(13) -0.0008(13) -0.0080(15)
C18 0.033(2) 0.031(2) 0.010(2) 0.0058(15) -0.0052(16) -0.0029(17)
C19 0.0266(18) 0.0275(17) 0.006(2) -0.0008(14) 0.0003(14) -0.0004(15)
C20 0.0224(17) 0.0276(18) 0.0055(18) -0.0017(13) -0.0034(13) -0.0007(14)
C21 0.0266(18) 0.031(2) 0.0076(18) 0.0008(14) -0.0018(15) 0.0005(15)
C22 0.034(2) 0.0285(19) 0.016(2) 0.0043(16) -0.0011(16) -0.0031(16)
C23 0.037(2) 0.0259(19) 0.020(2) -0.0043(15) -0.0059(17) 0.0033(16)
C24 0.031(2) 0.036(2) 0.013(2) -0.0078(16) -0.0001(15) 0.0056(17)
C25 0.0221(17) 0.0320(19) 0.012(2) -0.0004(14) 0.0006(15) -0.0026(16)
F26 0.0596(17) 0.0272(12) 0.0346(18) -0.0027(11) 0.0013(13) 0.0072(11)

loop_
_atom_type_symbol
_atom_type_description
_atom_type_scat_dispersion_real
_atom_type_scat_dispersion_imag
_atom_type_scat_source
C C 0.0181 0.0091 'International Tables Vol C Tables 4.2.6.8 and 6.1.1.4'
H H 0.0000 0.0000 'International Tables Vol C Tables 4.2.6.8 and 6.1.1.4'
F F 0.0727 0.0534 'International Tables Vol C Tables 4.2.6.8 and 6.1.1.4'
N N 0.0311 0.0180 'International Tables Vol C Tables 4.2.6.8 and 6.1.1.4'
O O 0.0492 0.0322 'International Tables Vol C Tables 4.2.6.8 and 6.1.1.4'
S S 0.3331 0.5567 'International Tables Vol C Tables 4.2.6.8 and 6.1.1.4'

loop_
_geom_angle_atom_site_label_1
_geom_angle_atom_site_label_2
_geom_angle_atom_site_label_3
_geom_angle
N2 C1 N5 113.0(3)
N2 C1 S6 126.2(3)
N5 C1 S6 120.7(3)
C1 N2 C3 105.3(3)
C4 C3 N2 109.8(3)
C4 C3 C14 133.1(3)
N2 C3 C14 117.1(3)
N5 C4 C3 105.0(3)
N5 C4 C20 120.0(3)
C3 C4 C20 134.9(3)
C1 N5 C4 106.9(3)
C1 N5 H5 122.1
C4 N5 H5 130.9
C1 S6 C7 99.14(18)
C8 C7 S6 114.0(3)
C8 C7 H7A 108.8
S6 C7 H7A 108.8
C8 C7 H7B 108.8
S6 C7 H7B 108.8
H7A C7 H7B 107.7
C7 C8 C9 113.4(4)
C7 C8 H8A 108.9
C9 C8 H8A 108.9
C7 C8 H8B 108.9
C9 C8 H8B 108.9
H8A C8 H8B 107.7
C10 C9 C8 116.6(4)
C10 C9 H9A 108.2
C8 C9 H9A 108.2
C10 C9 H9B 108.2
C8 C9 H9B 108.2
H9A C9 H9B 107.3
O11 C10 O12 122.4(5)
O11 C10 C9 124.3(5)
O12 C10 C9 113.3(4)
C10 O12 C13 116.5(4)
O12 C13 H13A 109.5
O12 C13 H13B 109.5
H13A C13 H13B 109.5
O12 C13 H13C 109.5
H13A C13 H13C 109.5
H13B C13 H13C 109.5
C19 C14 C15 116.6(3)
C19 C14 C3 124.9(3)
C15 C14 C3 118.4(3)
C16 C15 C14 119.2(4)
C16 C15 H15 120.4
C14 C15 H15 120.4
N17 C16 C15 124.5(4)
N17 C16 H16 117.8
C15 C16 H16 117.8
C18 N17 C16 115.9(3)
N17 C18 C19 124.1(4)
N17 C18 H18 117.9
C19 C18 H18 117.9
C18 C19 C14 119.7(4)
C18 C19 H19 120.2
C14 C19 H19 120.2
C21 C20 C25 117.8(4)
C21 C20 C4 121.9(3)
C25 C20 C4 120.3(3)
C22 C21 C20 121.3(4)
C22 C21 H21 119.4
C20 C21 H21 119.4
C23 C22 C21 118.7(4)
C23 C22 H22 120.7
C21 C22 H22 120.7
F26 C23 C24 119.7(4)
F26 C23 C22 118.3(4)
C24 C23 C22 122.1(4)
C23 C24 C25 119.1(4)
C23 C24 H24 120.5
C25 C24 H24 120.5
C24 C25 C20 121.0(4)
C24 C25 H25 119.5
C20 C25 H25 119.5

loop_
_geom_bond_atom_site_label_1
_geom_bond_atom_site_label_2
_geom_bond_distance
C1 N2 1.290(5)
C1 N5 1.356(5)
C1 S6 1.756(4)
N2 C3 1.384(5)
C3 C4 1.381(5)
C3 C14 1.470(5)
C4 N5 1.375(5)
C4 C20 1.471(5)
N5 H5 0.9032
S6 C7 1.816(4)
C7 C8 1.525(7)
C7 H7A 0.9900
C7 H7B 0.9900
C8 C9 1.527(8)
C8 H8A 0.9900
C8 H8B 0.9900
C9 C10 1.491(6)
C9 H9A 0.9900
C9 H9B 0.9900
C10 O11 1.196(6)
C10 O12 1.339(6)
O12 C13 1.427(6)
C13 H13A 0.9800
C13 H13B 0.9800
C13 H13C 0.9800
C14 C19 1.392(5)
C14 C15 1.405(5)
C15 C16 1.370(5)
C15 H15 0.9500
C16 N17 1.344(6)
C16 H16 0.9500
N17 C18 1.336(6)
C18 C19 1.378(5)
C18 H18 0.9500
C19 H19 0.9500
C20 C21 1.395(5)
C20 C25 1.405(5)
C21 C22 1.383(5)
C21 H21 0.9500
C22 C23 1.374(6)
C22 H22 0.9500
C23 F26 1.354(5)
C23 C24 1.371(6)
C24 C25 1.375(6)
C24 H24 0.9500
C25 H25 0.9500

loop_
_geom_hbond_atom_site_label_D
_geom_hbond_atom_site_label_H
_geom_hbond_atom_site_label_A
_geom_hbond_site_symmetry_A
_geom_hbond_distance_DH
_geom_hbond_distance_HA
_geom_hbond_distance_DA
_geom_hbond_angle_DHA
N5 H5 N17 4_565 0.90 1.95 2.849(4) 173.8

loop_
_geom_torsion_atom_site_label_1
_geom_torsion_atom_site_label_2
_geom_torsion_atom_site_label_3
_geom_torsion_atom_site_label_4
_geom_torsion
N5 C1 N2 C3 -0.5(4)
S6 C1 N2 C3 -178.3(3)
C1 N2 C3 C4 -0.2(4)
C1 N2 C3 C14 178.7(3)
N2 C3 C4 N5 0.8(4)
C14 C3 C4 N5 -177.8(4)
N2 C3 C4 C20 -177.7(4)
C14 C3 C4 C20 3.6(7)
N2 C1 N5 C4 1.0(4)
S6 C1 N5 C4 179.0(3)
C3 C4 N5 C1 -1.1(4)
C20 C4 N5 C1 177.7(4)
N2 C1 S6 C7 5.7(4)
N5 C1 S6 C7 -172.0(3)
C1 S6 C7 C8 -80.0(3)
S6 C7 C8 C9 -67.3(4)
C7 C8 C9 C10 -63.6(6)
C8 C9 C10 O11 158.8(6)
C8 C9 C10 O12 -23.6(6)
O11 C10 O12 C13 -6.0(8)
C9 C10 O12 C13 176.3(4)
C4 C3 C14 C19 20.7(7)
N2 C3 C14 C19 -157.8(4)
C4 C3 C14 C15 -161.6(4)
N2 C3 C14 C15 19.8(5)
C19 C14 C15 C16 0.1(6)
C3 C14 C15 C16 -177.7(4)
C14 C15 C16 N17 -1.2(7)
C15 C16 N17 C18 1.3(7)
C16 N17 C18 C19 -0.4(6)
N17 C18 C19 C14 -0.5(6)
C15 C14 C19 C18 0.7(6)
C3 C14 C19 C18 178.3(3)
N5 C4 C20 C21 -146.2(4)
C3 C4 C20 C21 32.2(7)
N5 C4 C20 C25 32.5(5)
C3 C4 C20 C25 -149.2(4)
C25 C20 C21 C22 3.4(6)
C4 C20 C21 C22 -177.9(4)
C20 C21 C22 C23 -1.7(6)
C21 C22 C23 F26 178.2(4)
C21 C22 C23 C24 -1.2(7)
F26 C23 C24 C25 -177.2(4)
C22 C23 C24 C25 2.2(7)
C23 C24 C25 C20 -0.4(6)
C21 C20 C25 C24 -2.4(6)
C4 C20 C25 C24 178.9(4)

loop_
_cod_related_entry_id
_cod_related_entry_database
_cod_related_entry_code
1 ChemSpider 23344196
